data_9015574
loop_
_publ_author_name
'Mitolo, D.'
'Pinto, D.'
'Garavelli, A.'
'Bindi, L.'
'Vurro, F.'

_publ_section_title
;
 The role of the minor substitutions in the crystal structure of natural
 challacolloite, KPb2Cl5, and hephaistosite, TiPb2Cl5, from Vulcano
 (Aeolian Archipelago, Italy)
;
_journal_name_full 'Mineralogy and Petrology'
_journal_page_first 121
_journal_page_last 128
_journal_paper_doi 10.1007/s00710-008-0041-2
_journal_volume 96
_journal_year 2009
_chemical_compound_source 'rim of La Fossa Crater, Vulcano, Aeolian Archipelago, Italy'
_chemical_formula_sum 'Br0.18 Cl4.82 K0.04 Pb2 Tl0.96'
_chemical_name_mineral Hephaistosite
_space_group_IT_number 14
_symmetry_space_group_name_Hall '-P 2ybc'
_symmetry_space_group_name_H-M 'P 1 21/c 1'
_cell_angle_alpha 90
_cell_angle_beta 90.046
_cell_angle_gamma 90
_cell_length_a 9.0026
_cell_length_b 7.9723
_cell_length_c 12.5693
_cell_formula_units_Z 4
_cell_volume 902.116
_database_code_amcsd 0019023
_exptl_crystal_density_diffrn 5.871
_cod_original_formula_sum '(Tl.96 K.04) Pb2 Cl4.82 Br.18'
_cod_database_code 9015574

loop_
_space_group_symop_operation_xyz
x,y,z
x,1/2-y,1/2+z
-x,1/2+y,1/2-z
-x,-y,-z

loop_
_atom_site_aniso_label
_atom_site_aniso_U_11
_atom_site_aniso_U_22
_atom_site_aniso_U_33
_atom_site_aniso_U_12
_atom_site_aniso_U_13
_atom_site_aniso_U_23
Tl 0.03398 0.03732 0.04096 0.00587 -0.00193 -0.00614
K 0.03398 0.03732 0.04096 0.00587 -0.00193 -0.00614
Pb1 0.02654 0.02688 0.02540 -0.00280 0.00120 0.00190
Pb2 0.01982 0.02576 0.02461 0.00065 0.00044 0.00152
Cl1 0.02016 0.02126 0.02845 -0.00042 0.00058 0.00482
Cl2 0.02305 0.02462 0.02038 -0.00030 0.00026 0.00069
Cl3 0.02124 0.03215 0.04540 0.00124 0.00150 0.01348
Br3 0.02124 0.03215 0.04540 0.00124 0.00150 0.01348
Cl4 0.02646 0.02501 0.02533 0.00262 0.00210 -0.00312
Br4 0.02646 0.02501 0.02533 0.00262 0.00210 -0.00312
Cl5 0.03638 0.02868 0.02613 -0.00712 -0.00700 0.00560
Br5 0.03638 0.02868 0.02613 -0.00712 -0.00700 0.00560

loop_
_atom_site_label
_atom_site_fract_x
_atom_site_fract_y
_atom_site_fract_z
_atom_site_occupancy
_atom_site_U_iso_or_equiv
Tl 0.51061 0.05130 0.16613 0.96000 0.03742
K 0.51061 0.05130 0.16613 0.04000 0.03742
Pb1 0.00494 0.01016 0.17445 1.00000 0.02627
Pb2 0.25319 0.43580 0.99381 1.00000 0.02340
Cl1 0.95742 0.16571 0.40370 1.00000 0.02330
Cl2 0.21853 0.04106 0.99871 1.00000 0.02268
Cl3 0.54089 0.17836 0.42000 0.95000 0.03292
Br3 0.54089 0.17836 0.42000 0.05000 0.03292
Cl4 0.23033 0.31284 0.22191 0.98000 0.02560
Br4 0.23033 0.31284 0.22191 0.02000 0.02560
Cl5 0.77524 0.34302 0.18835 0.89000 0.03040
Br5 0.77524 0.34302 0.18835 0.11000 0.03040

loop_
_cod_related_entry_id
_cod_related_entry_database
_cod_related_entry_code
1 AMCSD 0019023
